data_4023682
loop_
_publ_author_name
'Wei Jiang'
'Hualei Qian'
'Yan Li'
'Zhaohui Wang'

_publ_section_title
;
 Heteroatom-Annulated Perylenes: Practical Synthesis, Photophysical
 Properties, and Solid-State Packing Arrangement
;
_journal_name_full 'Journal of Organic Chemistry'
_journal_page_first 7369
_journal_page_last 7372
_journal_paper_doi 10.1021/jo8012622
_journal_volume 73
_journal_year 2008
_chemical_formula_moiety 'C28 H18 O4 S'
_chemical_formula_sum 'C28 H18 O4 S'
_chemical_formula_weight 450.48
_chemical_name_systematic
; 
 ? 
;
_space_group_IT_number 2
_symmetry_cell_setting triclinic
_symmetry_space_group_name_Hall '-P 1'
_symmetry_space_group_name_H-M 'P -1'
_atom_sites_solution_hydrogens geom
_atom_sites_solution_primary direct
_atom_sites_solution_secondary difmap
_audit_creation_method SHELXL-97
_cell_angle_alpha 106.279(6)
_cell_angle_beta 106.131(7)
_cell_angle_gamma 90.882(5)
_cell_formula_units_Z 4
_cell_length_a 9.3222(12)
_cell_length_b 14.3723(15)
_cell_length_c 16.7277(18)
_cell_measurement_reflns_used 5251
_cell_measurement_temperature 113(2)
_cell_measurement_theta_max 28.6
_cell_measurement_theta_min 1.5
_cell_volume 2056.0(4)
_computing_cell_refinement 'CrystalClear (Rigaku/MSC Inc., 2005)'
_computing_data_collection 'CrystalClear (Rigaku/MSC Inc., 2005)'
_computing_data_reduction 'CrystalClear (Rigaku/MSC Inc., 2005)'
_computing_publication_material 'CrystalStructure 3.7.0'
_computing_structure_refinement 'SHELXL-97 (Sheldrick, 1997)'
_computing_structure_solution 'SHELXS-97 (Sheldrick, 1990)'
_diffrn_ambient_temperature 113(2)
_diffrn_detector_area_resol_mean 7.31
_diffrn_measured_fraction_theta_full 0.993
_diffrn_measured_fraction_theta_max 0.993
_diffrn_measurement_device_type 'Rigaku Saturn'
_diffrn_measurement_method \w
_diffrn_radiation_monochromator confocal
_diffrn_radiation_source 'rotating anode'
_diffrn_radiation_type MoK\a
_diffrn_radiation_wavelength 0.71070
_diffrn_reflns_av_R_equivalents 0.0427
_diffrn_reflns_av_sigmaI/netI 0.0692
_diffrn_reflns_limit_h_max 11
_diffrn_reflns_limit_h_min -10
_diffrn_reflns_limit_k_max 17
_diffrn_reflns_limit_k_min -17
_diffrn_reflns_limit_l_max 18
_diffrn_reflns_limit_l_min -20
_diffrn_reflns_number 16978
_diffrn_reflns_theta_full 26.00
_diffrn_reflns_theta_max 26.00
_diffrn_reflns_theta_min 1.33
_exptl_absorpt_coefficient_mu 0.194
_exptl_absorpt_correction_T_max 0.9847
_exptl_absorpt_correction_T_min 0.9406
_exptl_absorpt_correction_type multi-scan
_exptl_absorpt_process_details 'Jacobson, R. (1998) Private communication'
_exptl_crystal_colour orange
_exptl_crystal_density_diffrn 1.455
_exptl_crystal_density_method 'not measured'
_exptl_crystal_description platelet
_exptl_crystal_F_000 936
_exptl_crystal_size_max 0.32
_exptl_crystal_size_mid 0.20
_exptl_crystal_size_min 0.08
_refine_diff_density_max 0.580
_refine_diff_density_min -0.426
_refine_diff_density_rms 0.092
_refine_ls_extinction_method none
_refine_ls_goodness_of_fit_ref 1.133
_refine_ls_hydrogen_treatment constr
_refine_ls_matrix_type full
_refine_ls_number_parameters 596
_refine_ls_number_reflns 8021
_refine_ls_number_restraints 0
_refine_ls_restrained_S_all 1.133
_refine_ls_R_factor_all 0.0993
_refine_ls_R_factor_gt 0.0765
_refine_ls_shift/su_max 0.006
_refine_ls_shift/su_mean 0.001
_refine_ls_structure_factor_coef Fsqd
_refine_ls_weighting_details 'calc w=1/[\s^2^(Fo^2^)+(0.0755P)^2^+3.0107P] where P=(Fo^2^+2Fc^2^)/3'
_refine_ls_weighting_scheme calc
_refine_ls_wR_factor_gt 0.1875
_refine_ls_wR_factor_ref 0.2006
_reflns_number_gt 6121
_reflns_number_total 8021
_reflns_threshold_expression >2sigma(I)
_cod_data_source_file jo8012622_si_001.cif
_cod_data_source_block shelxl
_cod_database_code 4023682

loop_
_symmetry_equiv_pos_as_xyz
'x, y, z'
'-x, -y, -z'

loop_
_atom_site_label
_atom_site_type_symbol
_atom_site_fract_x
_atom_site_fract_y
_atom_site_fract_z
_atom_site_U_iso_or_equiv
_atom_site_adp_type
_atom_site_occupancy
_atom_site_symmetry_multiplicity
_atom_site_calc_flag
_atom_site_refinement_flags
_atom_site_disorder_assembly
_atom_site_disorder_group
S1 S 0.72741(12) 0.21632(7) 0.45477(7) 0.0292(3) Uani 1 1 d . . .
S2 S 0.66630(12) 0.20741(7) 0.96814(7) 0.0311(3) Uani 1 1 d . . .
O1 O 0.6241(3) 0.89612(19) 0.55845(17) 0.0268(6) Uani 1 1 d . . .
O2 O 0.6264(3) 0.84060(18) 0.41839(17) 0.0259(6) Uani 1 1 d . . .
O3 O 0.9925(3) 0.88008(19) 0.70216(17) 0.0305(7) Uani 1 1 d . . .
O4 O 0.9536(3) 0.90137(18) 0.56945(16) 0.0233(6) Uani 1 1 d . . .
O5 O 0.9892(3) 0.8620(2) 1.0100(2) 0.0373(8) Uani 1 1 d . . .
O6 O 0.8096(3) 0.7923(2) 0.88257(19) 0.0340(7) Uani 1 1 d . . .
O7 O 0.8051(4) 0.8773(2) 1.18985(18) 0.0362(7) Uani 1 1 d . . .
O8 O 0.7134(3) 0.90056(19) 1.05763(18) 0.0303(7) Uani 1 1 d . . .
C1 C 0.6118(4) 0.2973(3) 0.4103(2) 0.0245(8) Uani 1 1 d . . .
C2 C 0.4764(5) 0.2828(3) 0.3443(2) 0.0264(9) Uani 1 1 d . . .
H2 H 0.4289 0.2188 0.3135 0.032 Uiso 1 1 calc R . .
C3 C 0.4119(4) 0.3629(3) 0.3240(2) 0.0246(8) Uani 1 1 d . . .
H3 H 0.3197 0.3522 0.2789 0.029 Uiso 1 1 calc R . .
C4 C 0.4780(4) 0.4601(3) 0.3678(2) 0.0208(8) Uani 1 1 d . . .
C5 C 0.4178(4) 0.5466(3) 0.3511(2) 0.0223(8) Uani 1 1 d . . .
H5 H 0.3244 0.5411 0.3079 0.027 Uiso 1 1 calc R . .
C6 C 0.4928(4) 0.6366(3) 0.3965(2) 0.0206(8) Uani 1 1 d . . .
H6 H 0.4494 0.6920 0.3836 0.025 Uiso 1 1 calc R . .
C7 C 0.6341(4) 0.6513(3) 0.4627(2) 0.0187(7) Uani 1 1 d . . .
C8 C 0.7189(4) 0.7438(3) 0.5114(2) 0.0195(8) Uani 1 1 d . . .
C9 C 0.8533(4) 0.7524(3) 0.5758(2) 0.0187(7) Uani 1 1 d . . .
C10 C 0.9147(4) 0.6686(3) 0.5970(2) 0.0189(7) Uani 1 1 d . . .
C11 C 1.0527(4) 0.6716(3) 0.6633(2) 0.0225(8) Uani 1 1 d . . .
H11 H 1.1074 0.7330 0.6967 0.027 Uiso 1 1 calc R . .
C12 C 1.1082(4) 0.5889(3) 0.6799(2) 0.0231(8) Uani 1 1 d . . .
H12 H 1.2000 0.5942 0.7243 0.028 Uiso 1 1 calc R . .
C13 C 1.0297(4) 0.4946(3) 0.6314(2) 0.0213(8) Uani 1 1 d . . .
C14 C 1.0781(4) 0.4038(3) 0.6420(2) 0.0248(8) Uani 1 1 d . . .
H14 H 1.1699 0.4048 0.6850 0.030 Uiso 1 1 calc R . .
C15 C 0.9984(5) 0.3148(3) 0.5930(2) 0.0258(9) Uani 1 1 d . . .
H15 H 1.0351 0.2560 0.6018 0.031 Uiso 1 1 calc R . .
C16 C 0.8607(4) 0.3129(3) 0.5293(2) 0.0241(8) Uani 1 1 d . . .
C17 C 0.8141(4) 0.4009(3) 0.5183(2) 0.0208(8) Uani 1 1 d . . .
C18 C 0.6780(4) 0.3917(3) 0.4529(2) 0.0200(8) Uani 1 1 d . . .
C19 C 0.6154(4) 0.4742(3) 0.4340(2) 0.0174(7) Uani 1 1 d . . .
C20 C 0.6956(4) 0.5681(3) 0.4823(2) 0.0179(7) Uani 1 1 d . . .
C21 C 0.8335(4) 0.5771(3) 0.5490(2) 0.0186(7) Uani 1 1 d . . .
C22 C 0.8933(4) 0.4912(3) 0.5673(2) 0.0186(7) Uani 1 1 d . . .
C23 C 0.6521(4) 0.8353(3) 0.5002(2) 0.0221(8) Uani 1 1 d . . .
C24 C 0.5529(5) 0.9255(3) 0.4025(3) 0.0305(9) Uani 1 1 d . . .
H24A H 0.6181 0.9861 0.4390 0.037 Uiso 1 1 calc R . .
H24B H 0.4570 0.9276 0.4173 0.037 Uiso 1 1 calc R . .
C25 C 0.5244(5) 0.9167(3) 0.3077(3) 0.0358(10) Uani 1 1 d . . .
H25A H 0.4749 0.9727 0.2950 0.043 Uiso 1 1 calc R . .
H25B H 0.4597 0.8565 0.2723 0.043 Uiso 1 1 calc R . .
H25C H 0.6201 0.9150 0.2940 0.043 Uiso 1 1 calc R . .
C26 C 0.9392(4) 0.8507(3) 0.6238(2) 0.0232(8) Uani 1 1 d . . .
C27 C 1.0294(5) 1.0007(3) 0.6136(3) 0.0288(9) Uani 1 1 d . . .
H27A H 1.0789 1.0213 0.5753 0.035 Uiso 1 1 calc R . .
H27B H 1.1076 1.0013 0.6677 0.035 Uiso 1 1 calc R . .
C28 C 0.9186(5) 1.0707(3) 0.6355(3) 0.0378(11) Uani 1 1 d . . .
H28A H 0.9707 1.1363 0.6648 0.045 Uiso 1 1 calc R . .
H28B H 0.8706 1.0507 0.6741 0.045 Uiso 1 1 calc R . .
H28C H 0.8420 1.0708 0.5818 0.045 Uiso 1 1 calc R . .
C29 C 0.7546(5) 0.2755(3) 0.9184(3) 0.0277(9) Uani 1 1 d . . .
C30 C 0.8241(5) 0.2489(3) 0.8520(3) 0.0302(9) Uani 1 1 d . . .
H30 H 0.8325 0.1823 0.8254 0.036 Uiso 1 1 calc R . .
C31 C 0.8798(4) 0.3211(3) 0.8261(3) 0.0297(9) Uani 1 1 d . . .
H31 H 0.9245 0.3022 0.7802 0.036 Uiso 1 1 calc R . .
C32 C 0.8745(4) 0.4228(3) 0.8642(2) 0.0265(9) Uani 1 1 d . . .
C33 C 0.9328(4) 0.5012(3) 0.8411(2) 0.0264(9) Uani 1 1 d . . .
H33 H 0.9814 0.4868 0.7967 0.032 Uiso 1 1 calc R . .
C34 C 0.9200(4) 0.5961(3) 0.8816(3) 0.0270(9) Uani 1 1 d . . .
H34 H 0.9598 0.6459 0.8642 0.032 Uiso 1 1 calc R . .
C35 C 0.8475(4) 0.6237(3) 0.9502(2) 0.0227(8) Uani 1 1 d . . .
C36 C 0.8300(4) 0.7207(3) 0.9938(2) 0.0220(8) Uani 1 1 d . . .
C37 C 0.7677(4) 0.7426(3) 1.0621(2) 0.0213(8) Uani 1 1 d . . .
C38 C 0.7133(4) 0.6654(3) 1.0899(2) 0.0195(8) Uani 1 1 d . . .
C39 C 0.6407(4) 0.6809(3) 1.1575(2) 0.0216(8) Uani 1 1 d . . .
H39 H 0.6321 0.7459 1.1888 0.026 Uiso 1 1 calc R . .
C40 C 0.5839(4) 0.6062(3) 1.1783(2) 0.0232(8) Uani 1 1 d . . .
H40 H 0.5365 0.6200 1.2231 0.028 Uiso 1 1 calc R . .
C41 C 0.5944(4) 0.5062(3) 1.1334(2) 0.0209(8) Uani 1 1 d . . .
C42 C 0.5387(4) 0.4222(3) 1.1491(2) 0.0241(8) Uani 1 1 d . . .
H42 H 0.4885 0.4313 1.1926 0.029 Uiso 1 1 calc R . .
C43 C 0.5541(4) 0.3286(3) 1.1045(3) 0.0256(9) Uani 1 1 d . . .
H43 H 0.5158 0.2747 1.1174 0.031 Uiso 1 1 calc R . .
C44 C 0.6271(4) 0.3135(3) 1.0397(2) 0.0235(8) Uani 1 1 d . . .
C45 C 0.6817(4) 0.3952(3) 1.0233(2) 0.0198(8) Uani 1 1 d . . .
C46 C 0.7509(4) 0.3751(3) 0.9574(2) 0.0217(8) Uani 1 1 d . . .
C47 C 0.8075(4) 0.4491(3) 0.9323(2) 0.0208(8) Uani 1 1 d . . .
C48 C 0.7945(4) 0.5476(3) 0.9761(2) 0.0197(8) Uani 1 1 d . . .
C49 C 0.7256(4) 0.5691(3) 1.0450(2) 0.0177(7) Uani 1 1 d . . .
C50 C 0.6675(4) 0.4914(3) 1.0686(2) 0.0181(7) Uani 1 1 d . . .
C51 C 0.8861(4) 0.8012(3) 0.9656(3) 0.0275(9) Uani 1 1 d . . .
C52 C 0.8654(6) 0.8554(4) 0.8398(3) 0.0454(12) Uani 1 1 d . . .
H52A H 0.8489 0.8195 0.7776 0.054 Uiso 1 1 calc R . .
H52B H 0.9747 0.8730 0.8673 0.054 Uiso 1 1 calc R . .
C53 C 0.7882(6) 0.9454(3) 0.8466(3) 0.0422(12) Uani 1 1 d . . .
H53A H 0.8277 0.9861 0.8178 0.051 Uiso 1 1 calc R . .
H53B H 0.8055 0.9814 0.9082 0.051 Uiso 1 1 calc R . .
H53C H 0.6802 0.9281 0.8183 0.051 Uiso 1 1 calc R . .
C54 C 0.7636(4) 0.8459(3) 1.1111(3) 0.0255(8) Uani 1 1 d . . .
C55 C 0.7417(5) 1.0065(3) 1.0992(3) 0.0365(11) Uani 1 1 d . . .
H55A H 0.7570 1.0388 1.0568 0.044 Uiso 1 1 calc R . .
H55B H 0.8345 1.0212 1.1489 0.044 Uiso 1 1 calc R . .
C56 C 0.6138(6) 1.0458(3) 1.1309(3) 0.0486(13) Uani 1 1 d . . .
H56A H 0.6357 1.1164 1.1582 0.058 Uiso 1 1 calc R . .
H56B H 0.5997 1.0148 1.1738 0.058 Uiso 1 1 calc R . .
H56C H 0.5222 1.0322 1.0817 0.058 Uiso 1 1 calc R . .

loop_
_atom_site_aniso_label
_atom_site_aniso_U_11
_atom_site_aniso_U_22
_atom_site_aniso_U_33
_atom_site_aniso_U_23
_atom_site_aniso_U_13
_atom_site_aniso_U_12
S1 0.0328(6) 0.0224(5) 0.0338(6) 0.0089(4) 0.0113(5) 0.0047(4)
S2 0.0302(6) 0.0249(5) 0.0374(6) 0.0098(4) 0.0078(5) 0.0058(4)
O1 0.0299(16) 0.0241(14) 0.0257(15) 0.0025(11) 0.0115(12) 0.0099(12)
O2 0.0325(16) 0.0232(13) 0.0237(14) 0.0095(11) 0.0082(12) 0.0116(12)
O3 0.0422(18) 0.0272(15) 0.0183(14) 0.0044(11) 0.0058(13) -0.0019(13)
O4 0.0290(15) 0.0207(13) 0.0197(13) 0.0055(11) 0.0072(11) -0.0014(11)
O5 0.0246(16) 0.0326(16) 0.052(2) 0.0201(15) 0.0006(14) -0.0030(13)
O6 0.0293(16) 0.0482(18) 0.0348(16) 0.0290(14) 0.0092(13) 0.0011(14)
O7 0.049(2) 0.0278(15) 0.0235(16) 0.0040(12) 0.0017(14) -0.0005(14)
O8 0.0344(17) 0.0244(14) 0.0300(15) 0.0102(12) 0.0037(13) 0.0048(12)
C1 0.026(2) 0.026(2) 0.024(2) 0.0057(16) 0.0133(17) 0.0018(16)
C2 0.030(2) 0.023(2) 0.022(2) 0.0006(16) 0.0089(17) -0.0048(17)
C3 0.021(2) 0.032(2) 0.0163(18) 0.0023(16) 0.0038(15) -0.0052(17)
C4 0.0188(19) 0.0273(19) 0.0168(18) 0.0058(15) 0.0070(15) 0.0002(15)
C5 0.0172(19) 0.034(2) 0.0167(18) 0.0085(16) 0.0057(15) 0.0051(16)
C6 0.0185(19) 0.0248(19) 0.0221(19) 0.0104(15) 0.0082(15) 0.0058(15)
C7 0.0191(19) 0.0236(19) 0.0143(17) 0.0049(14) 0.0068(15) 0.0057(15)
C8 0.0224(19) 0.0217(18) 0.0201(18) 0.0087(15) 0.0122(15) 0.0065(15)
C9 0.0195(19) 0.0205(18) 0.0194(18) 0.0059(15) 0.0111(15) 0.0028(15)
C10 0.0171(18) 0.0212(18) 0.0183(18) 0.0031(14) 0.0076(15) 0.0021(15)
C11 0.021(2) 0.027(2) 0.0190(18) 0.0049(15) 0.0066(15) -0.0001(16)
C12 0.0162(19) 0.035(2) 0.0169(18) 0.0077(16) 0.0026(15) 0.0031(16)
C13 0.0204(19) 0.029(2) 0.0189(18) 0.0099(15) 0.0095(15) 0.0062(16)
C14 0.022(2) 0.036(2) 0.023(2) 0.0151(17) 0.0106(16) 0.0092(17)
C15 0.033(2) 0.029(2) 0.026(2) 0.0140(17) 0.0187(18) 0.0141(17)
C16 0.025(2) 0.026(2) 0.026(2) 0.0110(16) 0.0121(17) 0.0089(16)
C17 0.0198(19) 0.0227(18) 0.0239(19) 0.0083(15) 0.0112(16) 0.0056(15)
C18 0.0192(19) 0.0211(18) 0.0229(19) 0.0075(15) 0.0098(16) 0.0031(15)
C19 0.0148(18) 0.0220(18) 0.0167(17) 0.0056(14) 0.0065(14) 0.0036(14)
C20 0.0161(18) 0.0222(18) 0.0156(17) 0.0032(14) 0.0074(14) 0.0040(14)
C21 0.0188(19) 0.0212(18) 0.0182(18) 0.0056(14) 0.0093(15) 0.0041(15)
C22 0.0180(18) 0.0235(18) 0.0180(18) 0.0074(15) 0.0096(15) 0.0078(15)
C23 0.0201(19) 0.0220(19) 0.025(2) 0.0081(16) 0.0076(16) 0.0031(15)
C24 0.035(2) 0.028(2) 0.031(2) 0.0124(18) 0.0085(19) 0.0148(18)
C25 0.043(3) 0.035(2) 0.031(2) 0.0161(19) 0.006(2) 0.010(2)
C26 0.021(2) 0.027(2) 0.023(2) 0.0066(16) 0.0086(16) 0.0057(16)
C27 0.033(2) 0.024(2) 0.025(2) 0.0061(16) 0.0043(18) -0.0063(17)
C28 0.044(3) 0.023(2) 0.041(3) 0.0056(18) 0.006(2) 0.0015(19)
C29 0.024(2) 0.026(2) 0.026(2) 0.0032(17) 0.0008(17) 0.0075(17)
C30 0.027(2) 0.032(2) 0.027(2) 0.0046(17) 0.0058(18) 0.0100(18)
C31 0.022(2) 0.042(2) 0.019(2) 0.0004(18) 0.0055(16) 0.0104(18)
C32 0.0173(19) 0.042(2) 0.0172(19) 0.0088(17) 0.0003(15) 0.0062(17)
C33 0.0167(19) 0.043(2) 0.0182(19) 0.0069(17) 0.0054(15) 0.0027(17)
C34 0.0144(19) 0.043(2) 0.027(2) 0.0179(18) 0.0056(16) -0.0005(17)
C35 0.0138(18) 0.032(2) 0.0214(19) 0.0107(16) 0.0009(15) 0.0010(16)
C36 0.0145(18) 0.028(2) 0.0224(19) 0.0120(16) -0.0005(15) -0.0025(15)
C37 0.0194(19) 0.0183(18) 0.0195(18) 0.0041(15) -0.0036(15) 0.0010(15)
C38 0.0163(18) 0.0248(19) 0.0144(17) 0.0058(14) -0.0001(14) 0.0019(15)
C39 0.023(2) 0.0220(18) 0.0179(18) 0.0043(15) 0.0048(15) 0.0062(15)
C40 0.0175(19) 0.037(2) 0.0158(18) 0.0082(16) 0.0047(15) 0.0079(16)
C41 0.0135(18) 0.028(2) 0.0181(18) 0.0065(15) 0.0003(14) 0.0016(15)
C42 0.0172(19) 0.036(2) 0.0194(19) 0.0118(17) 0.0031(15) 0.0010(16)
C43 0.019(2) 0.031(2) 0.028(2) 0.0161(17) 0.0022(16) 0.0001(16)
C44 0.0180(19) 0.0258(19) 0.025(2) 0.0088(16) 0.0015(16) 0.0041(15)
C45 0.0144(18) 0.0213(18) 0.0190(18) 0.0042(15) -0.0006(14) 0.0016(14)
C46 0.0142(18) 0.0257(19) 0.0220(19) 0.0067(15) 0.0005(15) 0.0041(15)
C47 0.0130(18) 0.0273(19) 0.0192(18) 0.0051(15) 0.0017(15) 0.0061(15)
C48 0.0114(17) 0.029(2) 0.0155(17) 0.0082(15) -0.0021(14) -0.0035(15)
C49 0.0125(17) 0.0218(18) 0.0175(18) 0.0068(14) 0.0012(14) 0.0022(14)
C50 0.0144(18) 0.0238(18) 0.0148(17) 0.0063(14) 0.0015(14) 0.0019(14)
C51 0.018(2) 0.035(2) 0.034(2) 0.0187(19) 0.0069(17) 0.0046(17)
C52 0.040(3) 0.056(3) 0.055(3) 0.038(3) 0.018(2) 0.002(2)
C53 0.060(3) 0.031(2) 0.032(2) 0.0085(19) 0.009(2) -0.003(2)
C54 0.024(2) 0.025(2) 0.027(2) 0.0098(17) 0.0036(17) 0.0007(16)
C55 0.045(3) 0.025(2) 0.037(2) 0.0108(19) 0.007(2) -0.0012(19)
C56 0.063(4) 0.036(3) 0.048(3) 0.014(2) 0.017(3) 0.018(2)

loop_
_atom_type_symbol
_atom_type_description
_atom_type_scat_dispersion_real
_atom_type_scat_dispersion_imag
_atom_type_scat_source
C C 0.0033 0.0016 'International Tables Vol C Tables 4.2.6.8 and 6.1.1.4'
H H 0.0000 0.0000 'International Tables Vol C Tables 4.2.6.8 and 6.1.1.4'
O O 0.0106 0.0060 'International Tables Vol C Tables 4.2.6.8 and 6.1.1.4'
S S 0.1246 0.1234 'International Tables Vol C Tables 4.2.6.8 and 6.1.1.4'

loop_
_geom_angle_atom_site_label_1
_geom_angle_atom_site_label_2
_geom_angle_atom_site_label_3
_geom_angle
_geom_angle_site_symmetry_1
_geom_angle_site_symmetry_3
_geom_angle_publ_flag
C16 S1 C1 92.49(18) . . ?
C44 S2 C29 92.73(18) . . ?
C23 O2 C24 114.7(3) . . ?
C26 O4 C27 114.3(3) . . ?
C51 O6 C52 117.3(3) . . ?
C54 O8 C55 115.3(3) . . ?
C18 C1 C2 118.4(4) . . ?
C18 C1 S1 108.7(3) . . ?
C2 C1 S1 132.9(3) . . ?
C3 C2 C1 119.3(3) . . ?
C3 C2 H2 120.4 . . ?
C1 C2 H2 120.4 . . ?
C2 C3 C4 122.8(4) . . ?
C2 C3 H3 118.6 . . ?
C4 C3 H3 118.6 . . ?
C19 C4 C3 117.6(3) . . ?
C19 C4 C5 116.3(3) . . ?
C3 C4 C5 126.1(3) . . ?
C6 C5 C4 121.0(3) . . ?
C6 C5 H5 119.5 . . ?
C4 C5 H5 119.5 . . ?
C5 C6 C7 123.0(3) . . ?
C5 C6 H6 118.5 . . ?
C7 C6 H6 118.5 . . ?
C20 C7 C6 117.7(3) . . ?
C20 C7 C8 116.9(3) . . ?
C6 C7 C8 125.5(3) . . ?
C9 C8 C7 122.1(3) . . ?
C9 C8 C23 118.3(3) . . ?
C7 C8 C23 119.2(3) . . ?
C8 C9 C10 121.3(3) . . ?
C8 C9 C26 120.0(3) . . ?
C10 C9 C26 118.7(3) . . ?
C21 C10 C9 117.2(3) . . ?
C21 C10 C11 118.2(3) . . ?
C9 C10 C11 124.5(3) . . ?
C12 C11 C10 122.3(3) . . ?
C12 C11 H11 118.9 . . ?
C10 C11 H11 118.9 . . ?
C11 C12 C13 121.0(3) . . ?
C11 C12 H12 119.5 . . ?
C13 C12 H12 119.5 . . ?
C22 C13 C14 117.2(3) . . ?
C22 C13 C12 117.1(3) . . ?
C14 C13 C12 125.8(3) . . ?
C15 C14 C13 123.4(4) . . ?
C15 C14 H14 118.3 . . ?
C13 C14 H14 118.3 . . ?
C14 C15 C16 118.5(3) . . ?
C14 C15 H15 120.7 . . ?
C16 C15 H15 120.7 . . ?
C17 C16 C15 118.1(4) . . ?
C17 C16 S1 109.4(3) . . ?
C15 C16 S1 132.5(3) . . ?
C16 C17 C22 123.9(4) . . ?
C16 C17 C18 114.1(3) . . ?
C22 C17 C18 122.0(3) . . ?
C1 C18 C17 115.4(3) . . ?
C1 C18 C19 123.6(3) . . ?
C17 C18 C19 121.0(3) . . ?
C4 C19 C18 118.3(3) . . ?
C4 C19 C20 123.5(3) . . ?
C18 C19 C20 118.3(3) . . ?
C7 C20 C21 121.0(3) . . ?
C7 C20 C19 118.5(3) . . ?
C21 C20 C19 120.5(3) . . ?
C10 C21 C20 121.5(3) . . ?
C10 C21 C22 118.8(3) . . ?
C20 C21 C22 119.7(3) . . ?
C17 C22 C13 118.8(3) . . ?
C17 C22 C21 118.5(3) . . ?
C13 C22 C21 122.7(3) . . ?
O1 C23 O2 124.6(3) . . ?
O1 C23 C8 123.0(3) . . ?
O2 C23 C8 112.4(3) . . ?
O2 C24 C25 107.6(3) . . ?
O2 C24 H24A 110.2 . . ?
C25 C24 H24A 110.2 . . ?
O2 C24 H24B 110.2 . . ?
C25 C24 H24B 110.2 . . ?
H24A C24 H24B 108.5 . . ?
C24 C25 H25A 109.5 . . ?
C24 C25 H25B 109.5 . . ?
H25A C25 H25B 109.5 . . ?
C24 C25 H25C 109.5 . . ?
H25A C25 H25C 109.5 . . ?
H25B C25 H25C 109.5 . . ?
O3 C26 O4 123.8(3) . . ?
O3 C26 C9 124.0(3) . . ?
O4 C26 C9 112.2(3) . . ?
O4 C27 C28 110.5(3) . . ?
O4 C27 H27A 109.5 . . ?
C28 C27 H27A 109.5 . . ?
O4 C27 H27B 109.5 . . ?
C28 C27 H27B 109.5 . . ?
H27A C27 H27B 108.1 . . ?
C27 C28 H28A 109.5 . . ?
C27 C28 H28B 109.5 . . ?
H28A C28 H28B 109.5 . . ?
C27 C28 H28C 109.5 . . ?
H28A C28 H28C 109.5 . . ?
H28B C28 H28C 109.5 . . ?
C46 C29 C30 117.9(4) . . ?
C46 C29 S2 109.0(3) . . ?
C30 C29 S2 133.1(3) . . ?
C31 C30 C29 118.7(4) . . ?
C31 C30 H30 120.6 . . ?
C29 C30 H30 120.6 . . ?
C30 C31 C32 124.0(4) . . ?
C30 C31 H31 118.0 . . ?
C32 C31 H31 118.0 . . ?
C47 C32 C31 117.0(4) . . ?
C47 C32 C33 116.5(4) . . ?
C31 C32 C33 126.5(4) . . ?
C34 C33 C32 121.4(4) . . ?
C34 C33 H33 119.3 . . ?
C32 C33 H33 119.3 . . ?
C33 C34 C35 122.4(4) . . ?
C33 C34 H34 118.8 . . ?
C35 C34 H34 118.8 . . ?
C48 C35 C36 118.2(3) . . ?
C48 C35 C34 117.0(4) . . ?
C36 C35 C34 124.7(3) . . ?
C37 C36 C35 122.0(3) . . ?
C37 C36 C51 120.0(4) . . ?
C35 C36 C51 117.9(3) . . ?
C36 C37 C38 120.5(3) . . ?
C36 C37 C54 120.3(3) . . ?
C38 C37 C54 119.1(3) . . ?
C49 C38 C39 117.8(3) . . ?
C49 C38 C37 117.7(3) . . ?
C39 C38 C37 124.4(3) . . ?
C40 C39 C38 122.5(3) . . ?
C40 C39 H39 118.8 . . ?
C38 C39 H39 118.8 . . ?
C39 C40 C41 121.2(3) . . ?
C39 C40 H40 119.4 . . ?
C41 C40 H40 119.4 . . ?
C50 C41 C42 117.6(3) . . ?
C50 C41 C40 116.2(3) . . ?
C42 C41 C40 126.2(3) . . ?
C43 C42 C41 123.2(4) . . ?
C43 C42 H42 118.4 . . ?
C41 C42 H42 118.4 . . ?
C42 C43 C44 119.3(3) . . ?
C42 C43 H43 120.4 . . ?
C44 C43 H43 120.4 . . ?
C45 C44 C43 118.1(4) . . ?
C45 C44 S2 108.9(3) . . ?
C43 C44 S2 133.1(3) . . ?
C46 C45 C44 115.2(3) . . ?
C46 C45 C50 121.4(3) . . ?
C44 C45 C50 123.4(3) . . ?
C45 C46 C47 121.8(3) . . ?
C45 C46 C29 114.2(3) . . ?
C47 C46 C29 124.0(4) . . ?
C46 C47 C32 118.3(4) . . ?
C46 C47 C48 118.6(3) . . ?
C32 C47 C48 123.1(3) . . ?
C35 C48 C47 119.6(3) . . ?
C35 C48 C49 120.3(3) . . ?
C47 C48 C49 120.1(3) . . ?
C38 C49 C50 118.9(3) . . ?
C38 C49 C48 121.2(3) . . ?
C50 C49 C48 119.9(3) . . ?
C41 C50 C45 118.4(3) . . ?
C41 C50 C49 123.4(3) . . ?
C45 C50 C49 118.2(3) . . ?
O5 C51 O6 125.2(4) . . ?
O5 C51 C36 124.7(4) . . ?
O6 C51 C36 110.0(3) . . ?
O6 C52 C53 111.2(4) . . ?
O6 C52 H52A 109.4 . . ?
C53 C52 H52A 109.4 . . ?
O6 C52 H52B 109.4 . . ?
C53 C52 H52B 109.4 . . ?
H52A C52 H52B 108.0 . . ?
C52 C53 H53A 109.5 . . ?
C52 C53 H53B 109.5 . . ?
H53A C53 H53B 109.5 . . ?
C52 C53 H53C 109.5 . . ?
H53A C53 H53C 109.5 . . ?
H53B C53 H53C 109.5 . . ?
O7 C54 O8 124.1(4) . . ?
O7 C54 C37 123.8(3) . . ?
O8 C54 C37 112.0(3) . . ?
O8 C55 C56 111.3(4) . . ?
O8 C55 H55A 109.4 . . ?
C56 C55 H55A 109.4 . . ?
O8 C55 H55B 109.4 . . ?
C56 C55 H55B 109.4 . . ?
H55A C55 H55B 108.0 . . ?
C55 C56 H56A 109.5 . . ?
C55 C56 H56B 109.5 . . ?
H56A C56 H56B 109.5 . . ?
C55 C56 H56C 109.5 . . ?
H56A C56 H56C 109.5 . . ?
H56B C56 H56C 109.5 . . ?

loop_
_geom_bond_atom_site_label_1
_geom_bond_atom_site_label_2
_geom_bond_distance
_geom_bond_site_symmetry_2
_geom_bond_publ_flag
S1 C16 1.773(4) . ?
S1 C1 1.775(4) . ?
S2 C44 1.768(4) . ?
S2 C29 1.772(4) . ?
O1 C23 1.206(4) . ?
O2 C23 1.346(4) . ?
O2 C24 1.462(4) . ?
O3 C26 1.210(4) . ?
O4 C26 1.346(4) . ?
O4 C27 1.473(4) . ?
O5 C51 1.205(5) . ?
O6 C51 1.342(5) . ?
O6 C52 1.470(5) . ?
O7 C54 1.212(5) . ?
O8 C54 1.345(4) . ?
O8 C55 1.471(5) . ?
C1 C18 1.385(5) . ?
C1 C2 1.394(6) . ?
C2 C3 1.388(6) . ?
C2 H2 0.9500 . ?
C3 C4 1.421(5) . ?
C3 H3 0.9500 . ?
C4 C19 1.409(5) . ?
C4 C5 1.437(5) . ?
C5 C6 1.366(5) . ?
C5 H5 0.9500 . ?
C6 C7 1.434(5) . ?
C6 H6 0.9500 . ?
C7 C20 1.416(5) . ?
C7 C8 1.434(5) . ?
C8 C9 1.385(5) . ?
C8 C23 1.500(5) . ?
C9 C10 1.432(5) . ?
C9 C26 1.501(5) . ?
C10 C21 1.409(5) . ?
C10 C11 1.437(5) . ?
C11 C12 1.372(5) . ?
C11 H11 0.9500 . ?
C12 C13 1.433(5) . ?
C12 H12 0.9500 . ?
C13 C22 1.407(5) . ?
C13 C14 1.429(5) . ?
C14 C15 1.381(6) . ?
C14 H14 0.9500 . ?
C15 C16 1.417(6) . ?
C15 H15 0.9500 . ?
C16 C17 1.387(5) . ?
C17 C22 1.393(5) . ?
C17 C18 1.403(5) . ?
C18 C19 1.405(5) . ?
C19 C20 1.434(5) . ?
C20 C21 1.425(5) . ?
C21 C22 1.437(5) . ?
C24 C25 1.501(6) . ?
C24 H24A 0.9900 . ?
C24 H24B 0.9900 . ?
C25 H25A 0.9800 . ?
C25 H25B 0.9800 . ?
C25 H25C 0.9800 . ?
C27 C28 1.499(6) . ?
C27 H27A 0.9900 . ?
C27 H27B 0.9900 . ?
C28 H28A 0.9800 . ?
C28 H28B 0.9800 . ?
C28 H28C 0.9800 . ?
C29 C46 1.403(5) . ?
C29 C30 1.403(6) . ?
C30 C31 1.376(6) . ?
C30 H30 0.9500 . ?
C31 C32 1.429(6) . ?
C31 H31 0.9500 . ?
C32 C47 1.410(5) . ?
C32 C33 1.435(6) . ?
C33 C34 1.365(6) . ?
C33 H33 0.9500 . ?
C34 C35 1.455(5) . ?
C34 H34 0.9500 . ?
C35 C48 1.412(5) . ?
C35 C36 1.416(5) . ?
C36 C37 1.383(5) . ?
C36 C51 1.504(5) . ?
C37 C38 1.453(5) . ?
C37 C54 1.488(5) . ?
C38 C49 1.402(5) . ?
C38 C39 1.440(5) . ?
C39 C40 1.360(5) . ?
C39 H39 0.9500 . ?
C40 C41 1.441(5) . ?
C40 H40 0.9500 . ?
C41 C50 1.403(5) . ?
C41 C42 1.426(5) . ?
C42 C43 1.375(6) . ?
C42 H42 0.9500 . ?
C43 C44 1.403(5) . ?
C43 H43 0.9500 . ?
C44 C45 1.397(5) . ?
C45 C46 1.393(5) . ?
C45 C50 1.407(5) . ?
C46 C47 1.394(5) . ?
C47 C48 1.424(5) . ?
C48 C49 1.433(5) . ?
C49 C50 1.429(5) . ?
C52 C53 1.481(7) . ?
C52 H52A 0.9900 . ?
C52 H52B 0.9900 . ?
C53 H53A 0.9800 . ?
C53 H53B 0.9800 . ?
C53 H53C 0.9800 . ?
C55 C56 1.492(7) . ?
C55 H55A 0.9900 . ?
C55 H55B 0.9900 . ?
C56 H56A 0.9800 . ?
C56 H56B 0.9800 . ?
C56 H56C 0.9800 . ?

loop_
_geom_torsion_atom_site_label_1
_geom_torsion_atom_site_label_2
_geom_torsion_atom_site_label_3
_geom_torsion_atom_site_label_4
_geom_torsion
_geom_torsion_site_symmetry_1
_geom_torsion_site_symmetry_2
_geom_torsion_site_symmetry_3
_geom_torsion_site_symmetry_4
_geom_torsion_publ_flag
C16 S1 C1 C18 0.0(3) . . . . ?
C16 S1 C1 C2 179.6(4) . . . . ?
C18 C1 C2 C3 -0.6(6) . . . . ?
S1 C1 C2 C3 179.9(3) . . . . ?
C1 C2 C3 C4 0.0(6) . . . . ?
C2 C3 C4 C19 0.5(5) . . . . ?
C2 C3 C4 C5 -179.5(4) . . . . ?
C19 C4 C5 C6 1.2(5) . . . . ?
C3 C4 C5 C6 -178.8(4) . . . . ?
C4 C5 C6 C7 0.0(6) . . . . ?
C5 C6 C7 C20 -1.3(5) . . . . ?
C5 C6 C7 C8 179.0(3) . . . . ?
C20 C7 C8 C9 -1.2(5) . . . . ?
C6 C7 C8 C9 178.6(3) . . . . ?
C20 C7 C8 C23 -173.7(3) . . . . ?
C6 C7 C8 C23 6.1(5) . . . . ?
C7 C8 C9 C10 0.1(5) . . . . ?
C23 C8 C9 C10 172.6(3) . . . . ?
C7 C8 C9 C26 178.9(3) . . . . ?
C23 C8 C9 C26 -8.6(5) . . . . ?
C8 C9 C10 C21 0.7(5) . . . . ?
C26 C9 C10 C21 -178.1(3) . . . . ?
C8 C9 C10 C11 -179.6(3) . . . . ?
C26 C9 C10 C11 1.6(5) . . . . ?
C21 C10 C11 C12 1.1(5) . . . . ?
C9 C10 C11 C12 -178.7(3) . . . . ?
C10 C11 C12 C13 -0.1(6) . . . . ?
C11 C12 C13 C22 -0.9(5) . . . . ?
C11 C12 C13 C14 178.8(3) . . . . ?
C22 C13 C14 C15 0.1(5) . . . . ?
C12 C13 C14 C15 -179.6(4) . . . . ?
C13 C14 C15 C16 -0.6(6) . . . . ?
C14 C15 C16 C17 1.2(5) . . . . ?
C14 C15 C16 S1 -179.9(3) . . . . ?
C1 S1 C16 C17 0.1(3) . . . . ?
C1 S1 C16 C15 -178.9(4) . . . . ?
C15 C16 C17 C22 -1.3(6) . . . . ?
S1 C16 C17 C22 179.5(3) . . . . ?
C15 C16 C17 C18 179.0(3) . . . . ?
S1 C16 C17 C18 -0.2(4) . . . . ?
C2 C1 C18 C17 -179.8(3) . . . . ?
S1 C1 C18 C17 -0.2(4) . . . . ?
C2 C1 C18 C19 0.7(6) . . . . ?
S1 C1 C18 C19 -179.6(3) . . . . ?
C16 C17 C18 C1 0.3(5) . . . . ?
C22 C17 C18 C1 -179.5(3) . . . . ?
C16 C17 C18 C19 179.7(3) . . . . ?
C22 C17 C18 C19 0.0(5) . . . . ?
C3 C4 C19 C18 -0.3(5) . . . . ?
C5 C4 C19 C18 179.6(3) . . . . ?
C3 C4 C19 C20 178.9(3) . . . . ?
C5 C4 C19 C20 -1.2(5) . . . . ?
C1 C18 C19 C4 -0.3(5) . . . . ?
C17 C18 C19 C4 -179.7(3) . . . . ?
C1 C18 C19 C20 -179.5(3) . . . . ?
C17 C18 C19 C20 1.1(5) . . . . ?
C6 C7 C20 C21 -178.2(3) . . . . ?
C8 C7 C20 C21 1.6(5) . . . . ?
C6 C7 C20 C19 1.3(5) . . . . ?
C8 C7 C20 C19 -179.0(3) . . . . ?
C4 C19 C20 C7 0.0(5) . . . . ?
C18 C19 C20 C7 179.2(3) . . . . ?
C4 C19 C20 C21 179.4(3) . . . . ?
C18 C19 C20 C21 -1.4(5) . . . . ?
C9 C10 C21 C20 -0.3(5) . . . . ?
C11 C10 C21 C20 179.9(3) . . . . ?
C9 C10 C21 C22 178.8(3) . . . . ?
C11 C10 C21 C22 -1.0(5) . . . . ?
C7 C20 C21 C10 -0.8(5) . . . . ?
C19 C20 C21 C10 179.7(3) . . . . ?
C7 C20 C21 C22 -179.9(3) . . . . ?
C19 C20 C21 C22 0.6(5) . . . . ?
C16 C17 C22 C13 0.8(6) . . . . ?
C18 C17 C22 C13 -179.5(3) . . . . ?
C16 C17 C22 C21 179.5(3) . . . . ?
C18 C17 C22 C21 -0.8(5) . . . . ?
C14 C13 C22 C17 -0.2(5) . . . . ?
C12 C13 C22 C17 179.5(3) . . . . ?
C14 C13 C22 C21 -178.8(3) . . . . ?
C12 C13 C22 C21 0.9(5) . . . . ?
C10 C21 C22 C17 -178.6(3) . . . . ?
C20 C21 C22 C17 0.5(5) . . . . ?
C10 C21 C22 C13 0.0(5) . . . . ?
C20 C21 C22 C13 179.1(3) . . . . ?
C24 O2 C23 O1 -3.0(5) . . . . ?
C24 O2 C23 C8 176.4(3) . . . . ?
C9 C8 C23 O1 -56.2(5) . . . . ?
C7 C8 C23 O1 116.6(4) . . . . ?
C9 C8 C23 O2 124.4(4) . . . . ?
C7 C8 C23 O2 -62.9(4) . . . . ?
C23 O2 C24 C25 -176.5(3) . . . . ?
C27 O4 C26 O3 -5.1(5) . . . . ?
C27 O4 C26 C9 176.6(3) . . . . ?
C8 C9 C26 O3 133.7(4) . . . . ?
C10 C9 C26 O3 -47.4(5) . . . . ?
C8 C9 C26 O4 -47.9(5) . . . . ?
C10 C9 C26 O4 130.9(3) . . . . ?
C26 O4 C27 C28 -86.3(4) . . . . ?
C44 S2 C29 C46 -0.1(3) . . . . ?
C44 S2 C29 C30 179.2(4) . . . . ?
C46 C29 C30 C31 -2.4(6) . . . . ?
S2 C29 C30 C31 178.3(3) . . . . ?
C29 C30 C31 C32 1.4(6) . . . . ?
C30 C31 C32 C47 0.0(6) . . . . ?
C30 C31 C32 C33 178.8(4) . . . . ?
C47 C32 C33 C34 -1.8(5) . . . . ?
C31 C32 C33 C34 179.4(4) . . . . ?
C32 C33 C34 C35 0.2(6) . . . . ?
C33 C34 C35 C48 2.2(5) . . . . ?
C33 C34 C35 C36 -179.5(4) . . . . ?
C48 C35 C36 C37 2.2(5) . . . . ?
C34 C35 C36 C37 -176.2(4) . . . . ?
C48 C35 C36 C51 -179.7(3) . . . . ?
C34 C35 C36 C51 1.9(5) . . . . ?
C35 C36 C37 C38 -1.9(5) . . . . ?
C51 C36 C37 C38 -179.9(3) . . . . ?
C35 C36 C37 C54 174.6(3) . . . . ?
C51 C36 C37 C54 -3.4(5) . . . . ?
C36 C37 C38 C49 -0.4(5) . . . . ?
C54 C37 C38 C49 -176.9(3) . . . . ?
C36 C37 C38 C39 -177.0(3) . . . . ?
C54 C37 C38 C39 6.4(5) . . . . ?
C49 C38 C39 C40 -0.4(5) . . . . ?
C37 C38 C39 C40 176.2(3) . . . . ?
C38 C39 C40 C41 0.4(6) . . . . ?
C39 C40 C41 C50 0.7(5) . . . . ?
C39 C40 C41 C42 -179.7(3) . . . . ?
C50 C41 C42 C43 0.4(5) . . . . ?
C40 C41 C42 C43 -179.2(4) . . . . ?
C41 C42 C43 C44 -0.4(6) . . . . ?
C42 C43 C44 C45 0.1(5) . . . . ?
C42 C43 C44 S2 -178.9(3) . . . . ?
C29 S2 C44 C45 0.0(3) . . . . ?
C29 S2 C44 C43 179.0(4) . . . . ?
C43 C44 C45 C46 -179.1(3) . . . . ?
S2 C44 C45 C46 0.1(4) . . . . ?
C43 C44 C45 C50 0.2(5) . . . . ?
S2 C44 C45 C50 179.4(3) . . . . ?
C44 C45 C46 C47 178.4(3) . . . . ?
C50 C45 C46 C47 -0.9(5) . . . . ?
C44 C45 C46 C29 -0.2(5) . . . . ?
C50 C45 C46 C29 -179.5(3) . . . . ?
C30 C29 C46 C45 -179.2(3) . . . . ?
S2 C29 C46 C45 0.2(4) . . . . ?
C30 C29 C46 C47 2.2(6) . . . . ?
S2 C29 C46 C47 -178.4(3) . . . . ?
C45 C46 C47 C32 -179.3(3) . . . . ?
C29 C46 C47 C32 -0.7(6) . . . . ?
C45 C46 C47 C48 0.4(5) . . . . ?
C29 C46 C47 C48 178.9(3) . . . . ?
C31 C32 C47 C46 -0.3(5) . . . . ?
C33 C32 C47 C46 -179.3(3) . . . . ?
C31 C32 C47 C48 -180.0(3) . . . . ?
C33 C32 C47 C48 1.0(5) . . . . ?
C36 C35 C48 C47 178.7(3) . . . . ?
C34 C35 C48 C47 -2.8(5) . . . . ?
C36 C35 C48 C49 -0.3(5) . . . . ?
C34 C35 C48 C49 178.2(3) . . . . ?
C46 C47 C48 C35 -178.3(3) . . . . ?
C32 C47 C48 C35 1.3(5) . . . . ?
C46 C47 C48 C49 0.6(5) . . . . ?
C32 C47 C48 C49 -179.8(3) . . . . ?
C39 C38 C49 C50 -0.6(5) . . . . ?
C37 C38 C49 C50 -177.5(3) . . . . ?
C39 C38 C49 C48 179.1(3) . . . . ?
C37 C38 C49 C48 2.3(5) . . . . ?
C35 C48 C49 C38 -2.0(5) . . . . ?
C47 C48 C49 C38 179.1(3) . . . . ?
C35 C48 C49 C50 177.8(3) . . . . ?
C47 C48 C49 C50 -1.1(5) . . . . ?
C42 C41 C50 C45 -0.1(5) . . . . ?
C40 C41 C50 C45 179.6(3) . . . . ?
C42 C41 C50 C49 178.6(3) . . . . ?
C40 C41 C50 C49 -1.8(5) . . . . ?
C46 C45 C50 C41 179.0(3) . . . . ?
C44 C45 C50 C41 -0.2(5) . . . . ?
C46 C45 C50 C49 0.3(5) . . . . ?
C44 C45 C50 C49 -178.9(3) . . . . ?
C38 C49 C50 C41 1.8(5) . . . . ?
C48 C49 C50 C41 -178.0(3) . . . . ?
C38 C49 C50 C45 -179.6(3) . . . . ?
C48 C49 C50 C45 0.7(5) . . . . ?
C52 O6 C51 O5 6.4(6) . . . . ?
C52 O6 C51 C36 -170.5(4) . . . . ?
C37 C36 C51 O5 64.3(6) . . . . ?
C35 C36 C51 O5 -113.8(5) . . . . ?
C37 C36 C51 O6 -118.7(4) . . . . ?
C35 C36 C51 O6 63.1(4) . . . . ?
C51 O6 C52 C53 -94.4(5) . . . . ?
C55 O8 C54 O7 12.8(6) . . . . ?
C55 O8 C54 C37 -165.0(3) . . . . ?
C36 C37 C54 O7 -130.7(4) . . . . ?
C38 C37 C54 O7 45.9(6) . . . . ?
C36 C37 C54 O8 47.2(5) . . . . ?
C38 C37 C54 O8 -136.3(3) . . . . ?
C54 O8 C55 C56 -91.1(4) . . . . ?

loop_
_cod_related_entry_id
_cod_related_entry_database
_cod_related_entry_code
1 ChemSpider 30658746
